data_4101993
loop_
_publ_author_name
'Jason B. Benedict'
'Philip Coppens'

_publ_section_title
;
 The Crystalline Nanocluster Phase as a Medium for Structural and
 Spectroscopic Studies of Light Absorption of Photosensitizer Dyes on
 Semiconductor Surfaces
;
_journal_name_full 'Journal of the American Chemical Society'
_journal_page_first 2938
_journal_page_last 2944
_journal_paper_doi 10.1021/ja909600w
_journal_volume 132
_journal_year 2010
_chemical_formula_moiety 'C30 H52 O10 Ti2'
_chemical_formula_sum 'C30 H52 O10 Ti2'
_chemical_formula_weight 668.52
_space_group_IT_number 14
_symmetry_cell_setting monoclinic
_symmetry_space_group_name_Hall '-P 2ybc'
_symmetry_space_group_name_H-M 'P 1 21/c 1'
_atom_sites_solution_hydrogens geom
_atom_sites_solution_primary direct
_atom_sites_solution_secondary difmap
_audit_creation_method SHELXL-97
_cell_angle_alpha 90.00
_cell_angle_beta 115.0440(10)
_cell_angle_gamma 90.00
_cell_formula_units_Z 4
_cell_length_a 14.1420(7)
_cell_length_b 13.4738(6)
_cell_length_c 19.9129(9)
_cell_measurement_reflns_used 348
_cell_measurement_temperature 90(2)
_cell_measurement_theta_max 30.55
_cell_measurement_theta_min 1.59
_cell_volume 3437.6(3)
_computing_structure_refinement 'SHELXL-97 (Sheldrick, 1997)'
_diffrn_ambient_temperature 90(2)
_diffrn_measured_fraction_theta_full 1.000
_diffrn_measured_fraction_theta_max 0.999
_diffrn_radiation_monochromator graphite
_diffrn_radiation_source 'fine-focus sealed tube'
_diffrn_radiation_type MoK\a
_diffrn_radiation_wavelength 0.71073
_diffrn_reflns_av_R_equivalents 0.0382
_diffrn_reflns_av_sigmaI/netI 0.0271
_diffrn_reflns_limit_h_max 20
_diffrn_reflns_limit_h_min -20
_diffrn_reflns_limit_k_max 19
_diffrn_reflns_limit_k_min -19
_diffrn_reflns_limit_l_max 28
_diffrn_reflns_limit_l_min -28
_diffrn_reflns_number 61749
_diffrn_reflns_theta_full 25.00
_diffrn_reflns_theta_max 30.55
_diffrn_reflns_theta_min 1.59
_exptl_absorpt_coefficient_mu 0.515
_exptl_absorpt_correction_T_max 0.9625
_exptl_absorpt_correction_T_min 0.8951
_exptl_absorpt_correction_type multi-scan
_exptl_absorpt_process_details SADABS
_exptl_crystal_colour 'pale yellow'
_exptl_crystal_density_diffrn 1.292
_exptl_crystal_density_method 'not measured'
_exptl_crystal_description cut-block
_exptl_crystal_F_000 1424
_exptl_crystal_size_max 0.1
_exptl_crystal_size_mid 0.1
_exptl_crystal_size_min 0.075
_refine_diff_density_max 0.453
_refine_diff_density_min -0.344
_refine_diff_density_rms 0.054
_refine_ls_extinction_method none
_refine_ls_goodness_of_fit_ref 1.026
_refine_ls_hydrogen_treatment riding
_refine_ls_matrix_type full
_refine_ls_number_parameters 393
_refine_ls_number_reflns 10525
_refine_ls_number_restraints 0
_refine_ls_restrained_S_all 1.026
_refine_ls_R_factor_all 0.0462
_refine_ls_R_factor_gt 0.0309
_refine_ls_shift/su_max 0.002
_refine_ls_shift/su_mean 0.000
_refine_ls_structure_factor_coef Fsqd
_refine_ls_weighting_details 'calc w=1/[\s^2^(Fo^2^)+(0.0382P)^2^+1.2448P] where P=(Fo^2^+2Fc^2^)/3'
_refine_ls_weighting_scheme calc
_refine_ls_wR_factor_gt 0.0779
_refine_ls_wR_factor_ref 0.0862
_reflns_number_gt 8356
_reflns_number_total 10525
_reflns_threshold_expression >2sigma(I)
_cod_data_source_file ja909600w_si_001.cif
_cod_data_source_block 'data_0m'
_cod_original_sg_symbol_H-M 'P 21/c'
_cod_database_code 4101993

loop_
_symmetry_equiv_pos_as_xyz
'x, y, z'
'-x, y+1/2, -z+1/2'
'-x, -y, -z'
'x, -y-1/2, z-1/2'

loop_
_atom_site_label
_atom_site_type_symbol
_atom_site_fract_x
_atom_site_fract_y
_atom_site_fract_z
_atom_site_U_iso_or_equiv
_atom_site_adp_type
_atom_site_occupancy
_atom_site_symmetry_multiplicity
_atom_site_calc_flag
_atom_site_refinement_flags
_atom_site_disorder_assembly
_atom_site_disorder_group
C1 C 0.50468(9) 0.28887(9) 0.62433(6) 0.0173(2) Uani 1 1 d . . .
C2 C 0.40586(10) 0.28994(10) 0.56560(7) 0.0225(3) Uani 1 1 d . . .
H2 H 0.3539 0.3344 0.5658 0.027 Uiso 1 1 calc R . .
C3 C 0.38412(10) 0.22475(11) 0.50633(7) 0.0272(3) Uani 1 1 d . . .
H3 H 0.3167 0.2247 0.4662 0.033 Uiso 1 1 calc R . .
C4 C 0.45964(11) 0.16015(11) 0.50529(7) 0.0277(3) Uani 1 1 d . . .
H4 H 0.4432 0.1157 0.4649 0.033 Uiso 1 1 calc R . .
C5 C 0.56011(10) 0.15979(10) 0.56341(7) 0.0217(2) Uani 1 1 d . . .
H5 H 0.6125 0.1165 0.5624 0.026 Uiso 1 1 calc R . .
C6 C 0.58103(9) 0.22380(9) 0.62206(6) 0.0160(2) Uani 1 1 d . . .
C7 C 0.89952(8) 0.27308(8) 0.86693(6) 0.0137(2) Uani 1 1 d . . .
C8 C 0.91437(9) 0.32749(9) 0.92947(6) 0.0168(2) Uani 1 1 d . . .
H8 H 0.8632 0.3736 0.9289 0.020 Uiso 1 1 calc R . .
C9 C 1.00649(10) 0.31318(10) 0.99365(7) 0.0199(2) Uani 1 1 d . . .
H9 H 1.0182 0.3500 1.0371 0.024 Uiso 1 1 calc R . .
C10 C 1.08082(10) 0.24554(10) 0.99420(7) 0.0205(2) Uani 1 1 d . . .
H10 H 1.1429 0.2364 1.0382 0.025 Uiso 1 1 calc R . .
C11 C 1.06541(9) 0.19072(9) 0.93086(7) 0.0184(2) Uani 1 1 d . . .
H11 H 1.1167 0.1446 0.9316 0.022 Uiso 1 1 calc R . .
C12 C 0.97434(9) 0.20438(9) 0.86677(6) 0.0149(2) Uani 1 1 d . . .
C13 C 0.68432(10) 0.51531(9) 0.66368(7) 0.0215(2) Uani 1 1 d . . .
H13 H 0.6309 0.5407 0.6800 0.026 Uiso 1 1 calc R . .
C14 C 0.62936(12) 0.49125(12) 0.58219(8) 0.0336(3) Uani 1 1 d . . .
H14A H 0.6803 0.4673 0.5646 0.050 Uiso 1 1 calc R . .
H14B H 0.5952 0.5511 0.5546 0.050 Uiso 1 1 calc R . .
H14C H 0.5769 0.4397 0.5744 0.050 Uiso 1 1 calc R . .
C15 C 0.76671(11) 0.59518(10) 0.67976(8) 0.0280(3) Uani 1 1 d . . .
H15A H 0.8014 0.6072 0.7333 0.042 Uiso 1 1 calc R . .
H15B H 0.7336 0.6566 0.6543 0.042 Uiso 1 1 calc R . .
H15C H 0.8183 0.5733 0.6621 0.042 Uiso 1 1 calc R . .
C16 C 0.64433(10) 0.51035(10) 0.85427(7) 0.0235(3) Uani 1 1 d . . .
H16 H 0.6505 0.4940 0.9049 0.028 Uiso 1 1 calc R . .
C17 C 0.72442(12) 0.58868(11) 0.86144(9) 0.0330(3) Uani 1 1 d . . .
H17A H 0.7946 0.5624 0.8908 0.049 Uiso 1 1 calc R . .
H17B H 0.7129 0.6473 0.8861 0.049 Uiso 1 1 calc R . .
H17C H 0.7178 0.6072 0.8120 0.049 Uiso 1 1 calc R . .
C18 C 0.53369(11) 0.54357(11) 0.80705(9) 0.0323(3) Uani 1 1 d . . .
H18A H 0.5237 0.5510 0.7555 0.048 Uiso 1 1 calc R . .
H18B H 0.5209 0.6073 0.8254 0.048 Uiso 1 1 calc R . .
H18C H 0.4847 0.4939 0.8096 0.048 Uiso 1 1 calc R . .
C19 C 0.59558(10) 0.20066(10) 0.86341(7) 0.0217(2) Uani 1 1 d . . .
H19 H 0.5877 0.1273 0.8670 0.026 Uiso 1 1 calc R . .
C20 C 0.48814(10) 0.24682(11) 0.83717(8) 0.0273(3) Uani 1 1 d . . .
H20A H 0.4940 0.3192 0.8359 0.041 Uiso 1 1 calc R . .
H20B H 0.4574 0.2287 0.8713 0.041 Uiso 1 1 calc R . .
H20C H 0.4435 0.2224 0.7874 0.041 Uiso 1 1 calc R . .
C21 C 0.67064(11) 0.23749(11) 0.93930(7) 0.0289(3) Uani 1 1 d . . .
H21A H 0.7399 0.2088 0.9523 0.043 Uiso 1 1 calc R . .
H21B H 0.6454 0.2175 0.9762 0.043 Uiso 1 1 calc R . .
H21C H 0.6751 0.3100 0.9385 0.043 Uiso 1 1 calc R . .
C22 C 0.79702(10) -0.00739(9) 0.81992(7) 0.0193(2) Uani 1 1 d . . .
H22 H 0.8635 -0.0234 0.8159 0.023 Uiso 1 1 calc R . .
C23 C 0.82327(12) 0.01507(11) 0.90045(7) 0.0283(3) Uani 1 1 d . . .
H23A H 0.8679 0.0741 0.9160 0.042 Uiso 1 1 calc R . .
H23B H 0.8601 -0.0416 0.9312 0.042 Uiso 1 1 calc R . .
H23C H 0.7588 0.0273 0.9062 0.042 Uiso 1 1 calc R . .
C24 C 0.72447(11) -0.09578(10) 0.79145(8) 0.0270(3) Uani 1 1 d . . .
H24A H 0.6610 -0.0839 0.7987 0.040 Uiso 1 1 calc R . .
H24B H 0.7596 -0.1555 0.8187 0.040 Uiso 1 1 calc R . .
H24C H 0.7059 -0.1051 0.7385 0.040 Uiso 1 1 calc R . .
C25 C 0.85599(11) -0.00853(9) 0.64364(7) 0.0220(2) Uani 1 1 d . . .
H25 H 0.8251 -0.0630 0.6620 0.026 Uiso 1 1 calc R . .
C26 C 0.97419(12) -0.01829(11) 0.68033(9) 0.0324(3) Uani 1 1 d . . .
H26A H 1.0049 0.0299 0.6584 0.049 Uiso 1 1 calc R . .
H26B H 0.9940 -0.0856 0.6726 0.049 Uiso 1 1 calc R . .
H26C H 0.9999 -0.0054 0.7336 0.049 Uiso 1 1 calc R . .
C27 C 0.81232(13) -0.01490(12) 0.56013(8) 0.0332(3) Uani 1 1 d . . .
H27A H 0.7361 -0.0097 0.5389 0.050 Uiso 1 1 calc R . .
H27B H 0.8321 -0.0786 0.5459 0.050 Uiso 1 1 calc R . .
H27C H 0.8405 0.0395 0.5414 0.050 Uiso 1 1 calc R . .
C28 C 0.91768(10) 0.28778(10) 0.63445(7) 0.0197(2) Uani 1 1 d . . .
H28 H 0.8917 0.2343 0.5961 0.024 Uiso 1 1 calc R . .
C29 C 1.03072(10) 0.26675(11) 0.68573(8) 0.0258(3) Uani 1 1 d . . .
H29A H 1.0583 0.3209 0.7217 0.039 Uiso 1 1 calc R . .
H29B H 1.0716 0.2616 0.6566 0.039 Uiso 1 1 calc R . .
H29C H 1.0353 0.2042 0.7120 0.039 Uiso 1 1 calc R . .
C30 C 0.90657(11) 0.38722(11) 0.59577(7) 0.0260(3) Uani 1 1 d . . .
H30A H 0.8328 0.3995 0.5636 0.039 Uiso 1 1 calc R . .
H30B H 0.9466 0.3862 0.5658 0.039 Uiso 1 1 calc R . .
H30C H 0.9332 0.4401 0.6329 0.039 Uiso 1 1 calc R . .
O1 O 0.53277(6) 0.34690(6) 0.68478(5) 0.01859(17) Uani 1 1 d . . .
O2 O 0.67311(6) 0.22885(6) 0.68366(4) 0.01579(16) Uani 1 1 d . . .
O3 O 0.81502(6) 0.28027(6) 0.80036(4) 0.01476(16) Uani 1 1 d . . .
O4 O 0.95103(6) 0.15459(6) 0.80291(4) 0.01640(16) Uani 1 1 d . . .
O5 O 0.73179(7) 0.42792(6) 0.70730(5) 0.01883(17) Uani 1 1 d . . .
H5A H 0.7715 0.4011 0.6910 0.028 Uiso 1 1 calc R . .
O6 O 0.66474(7) 0.42290(6) 0.82264(5) 0.01839(17) Uani 1 1 d . . .
O7 O 0.63749(7) 0.21766(6) 0.81046(5) 0.01780(17) Uani 1 1 d . . .
O8 O 0.75029(7) 0.07811(6) 0.77364(5) 0.01820(17) Uani 1 1 d . . .
H8A H 0.7116 0.1077 0.7895 0.027 Uiso 1 1 calc R . .
O9 O 0.82738(7) 0.08418(6) 0.66362(5) 0.01837(17) Uani 1 1 d . . .
O10 O 0.85585(7) 0.28754(6) 0.67580(5) 0.01758(17) Uani 1 1 d . . .
Ti1 Ti 0.666589(15) 0.325279(15) 0.764896(11) 0.01410(5) Uani 1 1 d . . .
Ti2 Ti 0.820746(16) 0.181925(15) 0.720383(11) 0.01369(5) Uani 1 1 d . . .

loop_
_atom_site_aniso_label
_atom_site_aniso_U_11
_atom_site_aniso_U_22
_atom_site_aniso_U_33
_atom_site_aniso_U_23
_atom_site_aniso_U_13
_atom_site_aniso_U_12
C1 0.0168(5) 0.0171(5) 0.0163(5) 0.0047(4) 0.0054(4) -0.0015(4)
C2 0.0169(5) 0.0246(6) 0.0225(6) 0.0065(5) 0.0050(5) -0.0009(5)
C3 0.0202(6) 0.0342(8) 0.0192(6) 0.0035(5) 0.0005(5) -0.0063(5)
C4 0.0266(6) 0.0344(8) 0.0178(6) -0.0040(5) 0.0053(5) -0.0077(6)
C5 0.0218(6) 0.0256(6) 0.0170(6) -0.0012(5) 0.0076(5) -0.0034(5)
C6 0.0154(5) 0.0178(5) 0.0136(5) 0.0030(4) 0.0049(4) -0.0026(4)
C7 0.0140(5) 0.0146(5) 0.0121(5) 0.0018(4) 0.0050(4) -0.0011(4)
C8 0.0193(5) 0.0169(5) 0.0159(5) -0.0006(4) 0.0089(4) -0.0003(4)
C9 0.0224(6) 0.0231(6) 0.0134(5) -0.0026(4) 0.0067(4) -0.0037(5)
C10 0.0191(5) 0.0235(6) 0.0143(5) 0.0015(4) 0.0028(4) -0.0018(5)
C11 0.0163(5) 0.0190(6) 0.0175(5) 0.0014(4) 0.0049(4) 0.0014(4)
C12 0.0169(5) 0.0145(5) 0.0133(5) 0.0001(4) 0.0064(4) -0.0009(4)
C13 0.0192(5) 0.0185(6) 0.0251(6) 0.0067(5) 0.0078(5) 0.0023(4)
C14 0.0343(8) 0.0333(8) 0.0240(7) 0.0096(6) 0.0033(6) -0.0061(6)
C15 0.0257(6) 0.0205(6) 0.0374(8) 0.0041(6) 0.0129(6) -0.0025(5)
C16 0.0270(6) 0.0204(6) 0.0250(6) -0.0085(5) 0.0128(5) -0.0002(5)
C17 0.0315(7) 0.0256(7) 0.0401(8) -0.0125(6) 0.0134(6) -0.0075(6)
C18 0.0271(7) 0.0217(7) 0.0499(9) -0.0050(6) 0.0180(7) 0.0060(5)
C19 0.0247(6) 0.0223(6) 0.0237(6) 0.0030(5) 0.0157(5) 0.0014(5)
C20 0.0232(6) 0.0272(7) 0.0362(7) 0.0001(6) 0.0172(6) 0.0009(5)
C21 0.0336(7) 0.0337(8) 0.0228(6) 0.0042(6) 0.0154(6) 0.0051(6)
C22 0.0198(5) 0.0151(5) 0.0244(6) 0.0045(4) 0.0107(5) 0.0031(4)
C23 0.0354(7) 0.0245(7) 0.0237(6) 0.0059(5) 0.0114(6) 0.0005(6)
C24 0.0272(6) 0.0185(6) 0.0352(7) 0.0009(5) 0.0132(6) -0.0007(5)
C25 0.0306(6) 0.0162(6) 0.0245(6) -0.0034(5) 0.0167(5) 0.0000(5)
C26 0.0326(7) 0.0296(8) 0.0368(8) -0.0038(6) 0.0166(6) 0.0093(6)
C27 0.0422(8) 0.0350(8) 0.0254(7) -0.0132(6) 0.0172(6) -0.0044(6)
C28 0.0225(6) 0.0224(6) 0.0182(6) -0.0024(5) 0.0124(5) -0.0026(5)
C29 0.0220(6) 0.0274(7) 0.0310(7) 0.0022(5) 0.0141(5) 0.0007(5)
C30 0.0293(7) 0.0298(7) 0.0217(6) 0.0044(5) 0.0136(5) -0.0010(5)
O1 0.0161(4) 0.0184(4) 0.0198(4) 0.0010(3) 0.0061(3) 0.0027(3)
O2 0.0146(4) 0.0178(4) 0.0133(4) -0.0009(3) 0.0044(3) 0.0004(3)
O3 0.0148(4) 0.0161(4) 0.0123(4) -0.0007(3) 0.0047(3) 0.0022(3)
O4 0.0165(4) 0.0177(4) 0.0142(4) -0.0020(3) 0.0059(3) 0.0024(3)
O5 0.0202(4) 0.0169(4) 0.0206(4) 0.0051(3) 0.0099(3) 0.0039(3)
O6 0.0197(4) 0.0157(4) 0.0202(4) -0.0023(3) 0.0089(3) 0.0032(3)
O7 0.0205(4) 0.0169(4) 0.0199(4) 0.0015(3) 0.0123(3) 0.0017(3)
O8 0.0205(4) 0.0158(4) 0.0210(4) 0.0029(3) 0.0114(3) 0.0044(3)
O9 0.0209(4) 0.0182(4) 0.0164(4) -0.0039(3) 0.0083(3) 0.0017(3)
O10 0.0192(4) 0.0195(4) 0.0168(4) 0.0010(3) 0.0104(3) 0.0008(3)
Ti1 0.01454(9) 0.01356(10) 0.01437(10) 0.00018(7) 0.00627(7) 0.00209(7)
Ti2 0.01477(9) 0.01471(10) 0.01188(9) -0.00112(7) 0.00590(7) 0.00128(7)

loop_
_atom_type_symbol
_atom_type_description
_atom_type_scat_dispersion_real
_atom_type_scat_dispersion_imag
_atom_type_scat_source
C C 0.0033 0.0016 'International Tables Vol C Tables 4.2.6.8 and 6.1.1.4'
H H 0.0000 0.0000 'International Tables Vol C Tables 4.2.6.8 and 6.1.1.4'
O O 0.0106 0.0060 'International Tables Vol C Tables 4.2.6.8 and 6.1.1.4'
Ti Ti 0.2776 0.4457 'International Tables Vol C Tables 4.2.6.8 and 6.1.1.4'

loop_
_geom_angle_atom_site_label_1
_geom_angle_atom_site_label_2
_geom_angle_atom_site_label_3
_geom_angle
_geom_angle_site_symmetry_1
_geom_angle_site_symmetry_3
_geom_angle_publ_flag
O1 C1 C2 123.81(11) . . ?
O1 C1 C6 116.79(10) . . ?
C2 C1 C6 119.40(12) . . ?
C1 C2 C3 119.14(12) . . ?
C4 C3 C2 120.83(12) . . ?
C3 C4 C5 120.55(13) . . ?
C6 C5 C4 118.42(12) . . ?
O2 C6 C5 125.09(11) . . ?
O2 C6 C1 113.23(10) . . ?
C5 C6 C1 121.63(11) . . ?
O3 C7 C8 125.13(10) . . ?
O3 C7 C12 113.30(10) . . ?
C8 C7 C12 121.56(10) . . ?
C7 C8 C9 118.51(11) . . ?
C10 C9 C8 120.46(11) . . ?
C9 C10 C11 120.80(11) . . ?
C12 C11 C10 119.28(11) . . ?
O4 C12 C11 124.16(11) . . ?
O4 C12 C7 116.45(10) . . ?
C11 C12 C7 119.39(11) . . ?
O5 C13 C14 111.55(11) . . ?
O5 C13 C15 109.30(10) . . ?
C14 C13 C15 112.30(12) . . ?
O6 C16 C17 109.66(11) . . ?
O6 C16 C18 108.69(10) . . ?
C17 C16 C18 112.91(12) . . ?
O7 C19 C20 110.37(11) . . ?
O7 C19 C21 110.41(10) . . ?
C20 C19 C21 112.71(11) . . ?
O8 C22 C23 110.85(10) . . ?
O8 C22 C24 109.42(10) . . ?
C23 C22 C24 112.11(11) . . ?
O9 C25 C27 109.01(11) . . ?
O9 C25 C26 109.09(11) . . ?
C27 C25 C26 112.20(12) . . ?
O10 C28 C29 109.80(10) . . ?
O10 C28 C30 109.63(10) . . ?
C29 C28 C30 111.07(11) . . ?
C1 O1 Ti1 118.08(7) . . ?
C6 O2 Ti2 139.99(7) . . ?
C6 O2 Ti1 112.75(7) . . ?
Ti2 O2 Ti1 107.00(4) . . ?
C7 O3 Ti1 136.15(7) . . ?
C7 O3 Ti2 113.20(7) . . ?
Ti1 O3 Ti2 107.14(4) . . ?
C12 O4 Ti2 118.39(7) . . ?
C16 O6 Ti1 166.79(8) . . ?
C19 O7 Ti1 137.40(8) . . ?
C25 O9 Ti2 159.18(8) . . ?
C28 O10 Ti2 129.03(8) . . ?
O6 Ti1 O7 101.44(4) . . ?
O6 Ti1 O1 98.54(4) . . ?
O7 Ti1 O1 100.48(4) . . ?
O6 Ti1 O3 107.45(4) . . ?
O7 Ti1 O3 90.42(4) . . ?
O1 Ti1 O3 149.22(4) . . ?
O6 Ti1 O2 169.44(4) . . ?
O7 Ti1 O2 89.10(4) . . ?
O1 Ti1 O2 78.63(3) . . ?
O3 Ti1 O2 72.80(3) . . ?
O6 Ti1 Ti2 144.00(3) . . ?
O7 Ti1 Ti2 88.99(3) . . ?
O1 Ti1 Ti2 113.45(3) . . ?
O3 Ti1 Ti2 37.41(2) . . ?
O2 Ti1 Ti2 35.40(2) . . ?
O9 Ti2 O10 99.71(4) . . ?
O9 Ti2 O4 96.51(4) . . ?
O10 Ti2 O4 101.73(4) . . ?
O9 Ti2 O2 109.40(4) . . ?
O10 Ti2 O2 91.83(4) . . ?
O4 Ti2 O2 148.29(4) . . ?
O9 Ti2 O3 170.75(4) . . ?
O10 Ti2 O3 89.02(4) . . ?
O4 Ti2 O3 78.61(3) . . ?
O2 Ti2 O3 73.04(3) . . ?
O9 Ti2 Ti1 146.00(3) . . ?
O10 Ti2 Ti1 91.18(3) . . ?
O4 Ti2 Ti1 112.76(3) . . ?
O2 Ti2 Ti1 37.60(2) . . ?
O3 Ti2 Ti1 35.45(2) . . ?

loop_
_geom_bond_atom_site_label_1
_geom_bond_atom_site_label_2
_geom_bond_distance
_geom_bond_site_symmetry_2
_geom_bond_publ_flag
C1 O1 1.3466(15) . ?
C1 C2 1.3918(16) . ?
C1 C6 1.4064(17) . ?
C2 C3 1.397(2) . ?
C3 C4 1.385(2) . ?
C4 C5 1.4022(18) . ?
C5 C6 1.3795(17) . ?
C6 O2 1.3611(13) . ?
C7 O3 1.3614(13) . ?
C7 C8 1.3824(16) . ?
C7 C12 1.4069(16) . ?
C8 C9 1.3993(16) . ?
C9 C10 1.3877(18) . ?
C10 C11 1.3969(17) . ?
C11 C12 1.3891(16) . ?
C12 O4 1.3495(14) . ?
C13 O5 1.4484(14) . ?
C13 C14 1.5083(19) . ?
C13 C15 1.5173(18) . ?
C16 O6 1.4221(14) . ?
C16 C17 1.5100(19) . ?
C16 C18 1.5124(19) . ?
C19 O7 1.4300(14) . ?
C19 C20 1.5153(18) . ?
C19 C21 1.5161(19) . ?
C22 O8 1.4482(14) . ?
C22 C23 1.5155(18) . ?
C22 C24 1.5166(18) . ?
C25 O9 1.4208(14) . ?
C25 C27 1.5116(18) . ?
C25 C26 1.520(2) . ?
C28 O10 1.4325(14) . ?
C28 C29 1.5155(18) . ?
C28 C30 1.5200(18) . ?
O1 Ti1 1.9120(8) . ?
O2 Ti2 2.0003(8) . ?
O2 Ti1 2.1070(8) . ?
O3 Ti1 2.0044(8) . ?
O3 Ti2 2.0995(8) . ?
O4 Ti2 1.9151(8) . ?
O6 Ti1 1.7545(9) . ?
O7 Ti1 1.8469(9) . ?
O9 Ti2 1.7637(8) . ?
O10 Ti2 1.8528(9) . ?
Ti1 Ti2 3.3023(3) . ?
